data_1568990
loop_
_publ_author_name
'Zitzmann, Max'
'Hampel, Frank'
'Dube, Henry'

_publ_section_title
;
 A cross-conjugation approach for high-performance diaryl-hemithioindigo
 photoswitches.
;
_journal_issue 21
_journal_name_full 'Chemical science'
_journal_page_first 5734
_journal_page_last 5742
_journal_paper_doi 10.1039/d2sc06939c
_journal_volume 14
_journal_year 2023
_chemical_formula_moiety 'C17 H15 N O2 S'
_chemical_formula_sum 'C17 H15 N O2 S'
_chemical_formula_weight 297.36
_space_group_crystal_system monoclinic
_space_group_IT_number 14
_space_group_name_Hall '-P 2ybc'
_space_group_name_H-M_alt 'P 1 21/c 1'
_atom_sites_solution_hydrogens geom
_atom_sites_solution_primary dual
_audit_creation_date 2022-04-14
_audit_creation_method
;
Olex2 1.5
(compiled 2022.04.07 svn.rca3783a0 for OlexSys, GUI svn.r6498)
;
_audit_update_record
;
2023-04-20 deposited with the CCDC.	2023-05-01 downloaded from the CCDC.
;
_cell_angle_alpha 90
_cell_angle_beta 96.1630(10)
_cell_angle_gamma 90
_cell_formula_units_Z 4
_cell_length_a 15.6601(2)
_cell_length_b 7.17100(10)
_cell_length_c 12.72030(10)
_cell_measurement_reflns_used 7040
_cell_measurement_temperature 153.00(10)
_cell_measurement_theta_max 71.4760
_cell_measurement_theta_min 3.4740
_cell_volume 1420.22(3)
_computing_cell_refinement 'CrysAlisPro 1.171.41.93a (Rigaku OD, 2020)'
_computing_data_collection 'CrysAlisPro 1.171.41.93a (Rigaku OD, 2020)'
_computing_data_reduction 'CrysAlisPro 1.171.41.93a (Rigaku OD, 2020)'
_computing_molecular_graphics 'Olex2 1.5 (Dolomanov et al., 2009)'
_computing_publication_material 'Olex2 1.5 (Dolomanov et al., 2009)'
_computing_structure_refinement 'SHELXL 2018/3 (Sheldrick, 2015)'
_computing_structure_solution 'SHELXT 2014/4 (Sheldrick, 2014)'
_diffrn_ambient_environment N~2~
_diffrn_ambient_temperature 153.00(10)
_diffrn_detector 'CCD plate'
_diffrn_detector_area_resol_mean 10.6144
_diffrn_detector_type Atlas
_diffrn_measured_fraction_theta_full 0.996
_diffrn_measured_fraction_theta_max 0.982
_diffrn_measurement_details
;
List of Runs (angles in degrees, time in seconds):

  # Type    Start    End  Width  t~exp~   \w     \q     \k     \f   Frames
#--------------------------------------------------------------------------
  1  \w   -117.00 -18.00   1.00    1.00    --  -42.69 -38.00-150.00   99
  2  \w    -59.00  27.00   1.00    1.00    --  -42.69  57.00   0.00   86
  3  \w    -73.00  32.00   1.00    1.00    --  -42.69  73.00 162.00  105
  4  \w     29.00 113.00   1.00    3.46    --  102.49-125.00 120.00   84
  5  \w     24.00 104.00   1.00    3.46    --  102.49 -94.00 150.00   80
  6  \w     74.00 141.00   1.00    3.46    --  102.49  61.00-120.00   67
  7  \w     77.00 164.00   1.00    3.46    --  102.49  45.00  60.00   87
  8  \w    142.00 174.00   1.00    3.46    --  102.49  61.00-120.00   32
  9  \w     98.00 160.00   1.00    3.46    --  102.49 125.00 -60.00   62
 10  \w    123.00 178.00   1.00    3.46    --  102.49  77.00  30.00   55
 11  \w     81.00 174.00   1.00    3.46    --  102.49  30.00 -60.00   93
 12  \w     21.00 153.00   1.00    3.46    --  102.49 -15.00-120.00  132
;
_diffrn_measurement_device 'four-circle diffractometer'
_diffrn_measurement_device_type 'SuperNova, Dual, Cu at home/near, Atlas'
_diffrn_measurement_method '\w scans'
_diffrn_orient_matrix_type 'CrysAlisPro convention (1999,Acta A55,543-557)'
_diffrn_orient_matrix_UB_11 0.0685272000
_diffrn_orient_matrix_UB_12 0.0230152000
_diffrn_orient_matrix_UB_13 0.0954501000
_diffrn_orient_matrix_UB_21 0.0480602000
_diffrn_orient_matrix_UB_22 -0.1721126000
_diffrn_orient_matrix_UB_23 -0.0360993000
_diffrn_orient_matrix_UB_31 0.0527651000
_diffrn_orient_matrix_UB_32 0.1265667000
_diffrn_orient_matrix_UB_33 -0.0664890000
_diffrn_radiation_monochromator mirror
_diffrn_radiation_probe x-ray
_diffrn_radiation_type 'Cu K\a'
_diffrn_radiation_wavelength 1.54184
_diffrn_reflns_av_R_equivalents 0.0191
_diffrn_reflns_av_unetI/netI 0.0155
_diffrn_reflns_Laue_measured_fraction_full 0.996
_diffrn_reflns_Laue_measured_fraction_max 0.982
_diffrn_reflns_limit_h_max 18
_diffrn_reflns_limit_h_min -18
_diffrn_reflns_limit_k_max 8
_diffrn_reflns_limit_k_min -8
_diffrn_reflns_limit_l_max 12
_diffrn_reflns_limit_l_min -15
_diffrn_reflns_number 8644
_diffrn_reflns_point_group_measured_fraction_full 0.996
_diffrn_reflns_point_group_measured_fraction_max 0.982
_diffrn_reflns_theta_full 67.684
_diffrn_reflns_theta_max 71.537
_diffrn_reflns_theta_min 2.838
_diffrn_source 'micro-focus sealed X-ray tube'
_diffrn_source_type 'SuperNova (Cu) X-ray Source'
_exptl_absorpt_coefficient_mu 2.053
_exptl_absorpt_correction_T_max 1.000
_exptl_absorpt_correction_T_min 0.585
_exptl_absorpt_correction_type gaussian
_exptl_absorpt_process_details
;
CrysAlisPro 1.171.41.93a (Rigaku Oxford Diffraction, 2020)
Numerical absorption correction based on gaussian integration over
a multifaceted crystal model
Empirical absorption correction using spherical harmonics,
implemented in SCALE3 ABSPACK scaling algorithm.
;
_exptl_crystal_colour 'clear light yellow'
_exptl_crystal_colour_lustre clear
_exptl_crystal_colour_modifier light
_exptl_crystal_colour_primary yellow
_exptl_crystal_density_diffrn 1.391
_exptl_crystal_description block
_exptl_crystal_F_000 624
_exptl_crystal_recrystallization_method 'The material was recrystallised from DCM by slow evaporation'
_exptl_crystal_size_max 0.264
_exptl_crystal_size_mid 0.206
_exptl_crystal_size_min 0.161
_refine_diff_density_max 0.284
_refine_diff_density_min -0.203
_refine_diff_density_rms 0.040
_refine_ls_extinction_coef 0.0020(4)
_refine_ls_extinction_expression Fc^*^=kFc[1+0.001xFc^2^\l^3^/sin(2\q)]^-1/4^
_refine_ls_extinction_method 'SHELXL-2018/3 (Sheldrick 2018)'
_refine_ls_goodness_of_fit_ref 1.068
_refine_ls_hydrogen_treatment constr
_refine_ls_matrix_type full
_refine_ls_number_parameters 194
_refine_ls_number_reflns 2717
_refine_ls_number_restraints 0
_refine_ls_restrained_S_all 1.068
_refine_ls_R_factor_all 0.0309
_refine_ls_R_factor_gt 0.0301
_refine_ls_shift/su_max 0.001
_refine_ls_shift/su_mean 0.000
_refine_ls_structure_factor_coef Fsqd
_refine_ls_weighting_details 'w=1/[\s^2^(Fo^2^)+(0.0500P)^2^+0.3563P] where P=(Fo^2^+2Fc^2^)/3'
_refine_ls_weighting_scheme calc
_refine_ls_wR_factor_gt 0.0842
_refine_ls_wR_factor_ref 0.0850
_reflns_Friedel_coverage 0.000
_reflns_number_gt 2611
_reflns_number_total 2717
_reflns_threshold_expression 'I > 2\s(I)'
_cod_data_source_file d2sc06939c3.cif
_cod_data_source_block 22dub_mz03
_cod_depositor_comments 'Adding full bibliography for 1568986--1568991.cif.'
_cod_database_code 1568990
_shelx_shelxl_version_number 2018/3
_chemical_oxdiff_formula 'C17 H15 N O2 S'
_chemical_oxdiff_usercomment MZ296
_shelx_space_group_comment
;
The symmetry employed for this shelxl refinement is uniquely defined
by the following loop, which should always be used as a source of
symmetry information in preference to the above space-group names.
They are only intended as comments.
;
_shelx_estimated_absorpt_t_max 0.733
_shelx_estimated_absorpt_t_min 0.613
_olex2_refinement_description
;
1. Fixed Uiso
 At 1.2 times of:
  All C(H) groups
 At 1.5 times of:
  All C(H,H,H) groups, All O(H) groups
2.a Aromatic/amide H refined with riding coordinates:
 C14(H14), C15(H15), C16(H16), C17(H17), C22(H22), C23(H23), C25(H25), C26(H26)
2.b Idealised Me refined as rotating group:
 C28(H28A,H28B,H28C), C29(H29A,H29B,H29C)
2.c Idealised tetrahedral OH refined as rotating group:
 O2(H2)
;
_olex2_date_sample_data_collection 2022-04-12
_olex2_exptl_crystal_mounting_method 'The crystal was mounted on a mylar loop in perfluoroether oil'
_olex2_submission_original_sample_id MZ296
_olex2_submission_special_instructions 'No special instructions were received'
_oxdiff_exptl_absorpt_empirical_details
;
Empirical correction (ABSPACK) includes:
- Absorption correction using spherical harmonics
- Frame scaling
;
_oxdiff_exptl_absorpt_empirical_full_max 1.251
_oxdiff_exptl_absorpt_empirical_full_min 0.851

loop_
_space_group_symop_operation_xyz
'x, y, z'
'-x, y+1/2, -z+1/2'
'-x, -y, -z'
'x, -y-1/2, z-1/2'

loop_
_atom_site_label
_atom_site_type_symbol
_atom_site_fract_x
_atom_site_fract_y
_atom_site_fract_z
_atom_site_U_iso_or_equiv
_atom_site_adp_type
_atom_site_occupancy
_atom_site_site_symmetry_order
_atom_site_calc_flag
_atom_site_refinement_flags_posn
_atom_site_refinement_flags_adp
_atom_site_refinement_flags_occupancy
_atom_site_disorder_assembly
_atom_site_disorder_group
S12 S 0.16541(2) 0.64331(4) 0.36851(2) 0.02743(13) Uani 1 1 d . . . . .
O1 O 0.27669(6) 0.59631(13) 0.10145(7) 0.0312(2) Uani 1 1 d . . . . .
O2 O 0.11553(6) 0.60008(15) 0.06329(7) 0.0347(2) Uani 1 1 d . . . . .
H2 H 0.166233 0.595255 0.047600 0.052 Uiso 1 1 calc R U . . .
N27 N 0.59919(7) 0.67126(15) 0.44306(8) 0.0274(2) Uani 1 1 d . . . . .
C1 C 0.27428(8) 0.62003(15) 0.19945(9) 0.0239(3) Uani 1 1 d . . . . .
C11 C 0.19031(8) 0.62809(16) 0.23747(9) 0.0239(3) Uani 1 1 d . . . . .
C13 C 0.05601(8) 0.63900(16) 0.32719(10) 0.0270(3) Uani 1 1 d . . . . .
C14 C -0.01049(9) 0.65074(19) 0.39175(11) 0.0343(3) Uani 1 1 d . . . . .
H14 H 0.001310 0.662956 0.466260 0.041 Uiso 1 1 calc R U . . .
C15 C -0.09380(9) 0.6441(2) 0.34412(13) 0.0389(3) Uani 1 1 d . . . . .
H15 H -0.139890 0.651513 0.386798 0.047 Uiso 1 1 calc R U . . .
C16 C -0.11212(9) 0.6266(2) 0.23429(12) 0.0373(3) Uani 1 1 d . . . . .
H16 H -0.170169 0.621963 0.203757 0.045 Uiso 1 1 calc R U . . .
C17 C -0.04698(9) 0.61620(19) 0.17038(11) 0.0333(3) Uani 1 1 d . . . . .
H17 H -0.059407 0.604249 0.095927 0.040 Uiso 1 1 calc R U . . .
C18 C 0.03845(8) 0.62355(16) 0.21720(10) 0.0267(3) Uani 1 1 d . . . . .
C19 C 0.11626(8) 0.61651(16) 0.16772(9) 0.0258(3) Uani 1 1 d . . . . .
C21 C 0.35590(8) 0.63527(15) 0.26782(9) 0.0225(3) Uani 1 1 d . . . . .
C22 C 0.36585(7) 0.71277(16) 0.36983(9) 0.0236(2) Uani 1 1 d . . . . .
H22 H 0.316792 0.758481 0.399521 0.028 Uiso 1 1 calc R U . . .
C23 C 0.44549(7) 0.72392(16) 0.42791(9) 0.0237(2) Uani 1 1 d . . . . .
H23 H 0.450091 0.777672 0.496542 0.028 Uiso 1 1 calc R U . . .
C24 C 0.52029(8) 0.65694(15) 0.38726(10) 0.0229(3) Uani 1 1 d . . . . .
C25 C 0.50976(8) 0.57641(16) 0.28509(9) 0.0252(3) Uani 1 1 d . . . . .
H25 H 0.558266 0.526878 0.255817 0.030 Uiso 1 1 calc R U . . .
C26 C 0.43034(8) 0.56890(16) 0.22770(9) 0.0241(2) Uani 1 1 d . . . . .
H26 H 0.425600 0.517107 0.158577 0.029 Uiso 1 1 calc R U . . .
C28 C 0.67524(9) 0.6041(2) 0.39965(12) 0.0384(3) Uani 1 1 d . . . . .
H28A H 0.668412 0.471332 0.382515 0.058 Uiso 1 1 calc R U . . .
H28B H 0.725449 0.621322 0.451735 0.058 Uiso 1 1 calc R U . . .
H28C H 0.683349 0.674185 0.335335 0.058 Uiso 1 1 calc R U . . .
C29 C 0.61024(8) 0.75950(18) 0.54650(10) 0.0314(3) Uani 1 1 d . . . . .
H29A H 0.592793 0.890573 0.539751 0.047 Uiso 1 1 calc R U . . .
H29B H 0.670709 0.752179 0.575463 0.047 Uiso 1 1 calc R U . . .
H29C H 0.574658 0.695248 0.594014 0.047 Uiso 1 1 calc R U . . .

loop_
_atom_site_aniso_label
_atom_site_aniso_U_11
_atom_site_aniso_U_22
_atom_site_aniso_U_33
_atom_site_aniso_U_23
_atom_site_aniso_U_13
_atom_site_aniso_U_12
S12 0.02076(18) 0.0409(2) 0.02053(18) -0.00169(11) 0.00190(11) -0.00010(11)
O1 0.0299(5) 0.0437(5) 0.0204(4) -0.0019(4) 0.0039(3) -0.0001(4)
O2 0.0293(5) 0.0538(6) 0.0202(4) 0.0006(4) -0.0009(3) -0.0043(4)
N27 0.0214(5) 0.0323(5) 0.0283(5) 0.0010(4) 0.0020(4) 0.0008(4)
C1 0.0269(6) 0.0222(5) 0.0225(6) 0.0005(4) 0.0023(5) 0.0004(4)
C11 0.0248(6) 0.0257(6) 0.0212(6) 0.0002(4) 0.0017(5) 0.0000(4)
C13 0.0224(6) 0.0282(6) 0.0302(6) -0.0011(5) 0.0020(5) -0.0014(4)
C14 0.0285(7) 0.0423(8) 0.0331(7) -0.0053(5) 0.0076(5) -0.0034(5)
C15 0.0244(7) 0.0441(8) 0.0495(9) -0.0061(6) 0.0103(6) -0.0036(5)
C16 0.0223(6) 0.0397(7) 0.0486(9) -0.0014(6) -0.0020(6) -0.0028(5)
C17 0.0266(7) 0.0363(7) 0.0354(7) 0.0014(5) -0.0036(5) -0.0029(5)
C18 0.0245(6) 0.0257(6) 0.0292(6) 0.0015(5) -0.0002(5) -0.0010(4)
C19 0.0281(6) 0.0270(6) 0.0217(6) 0.0012(4) -0.0005(5) -0.0014(4)
C21 0.0236(6) 0.0212(5) 0.0228(6) 0.0012(4) 0.0034(5) -0.0001(4)
C22 0.0222(6) 0.0229(6) 0.0264(6) -0.0011(4) 0.0051(4) 0.0007(4)
C23 0.0256(6) 0.0231(5) 0.0227(5) -0.0012(4) 0.0033(4) -0.0010(4)
C24 0.0228(6) 0.0199(5) 0.0262(6) 0.0043(4) 0.0029(5) -0.0006(4)
C25 0.0246(6) 0.0242(5) 0.0278(6) 0.0011(5) 0.0072(4) 0.0027(4)
C26 0.0278(6) 0.0226(5) 0.0227(5) -0.0002(4) 0.0056(4) 0.0010(4)
C28 0.0227(6) 0.0504(8) 0.0417(8) -0.0035(6) 0.0016(5) 0.0054(6)
C29 0.0294(6) 0.0328(6) 0.0304(6) -0.0005(5) -0.0034(5) -0.0018(5)

loop_
_atom_type_symbol
_atom_type_description
_atom_type_scat_dispersion_real
_atom_type_scat_dispersion_imag
_atom_type_scat_source
C C 0.0181 0.0091 'International Tables Vol C Tables 4.2.6.8 and 6.1.1.4'
H H 0.0000 0.0000 'International Tables Vol C Tables 4.2.6.8 and 6.1.1.4'
N N 0.0311 0.0180 'International Tables Vol C Tables 4.2.6.8 and 6.1.1.4'
O O 0.0492 0.0322 'International Tables Vol C Tables 4.2.6.8 and 6.1.1.4'
S S 0.3331 0.5567 'International Tables Vol C Tables 4.2.6.8 and 6.1.1.4'

loop_
_exptl_crystal_face_index_h
_exptl_crystal_face_index_k
_exptl_crystal_face_index_l
_exptl_crystal_face_perp_dist
1 4 -3 0.0886
8 -3 -3 0.0799
1 -4 2 0.0909
-7 -2 5 0.0760
5 4 -2 0.1004
6 0 -7 0.0709
-2 -4 -1 0.0538
-6 -3 5 0.0820
-4 2 7 0.1453
7 3 -4 0.0846
-2 2 -7 0.0781
-7 0 -5 0.0754
-4 -3 6 0.1090
1 5 2 0.0976
7 1 4 0.1225

loop_
_geom_angle_atom_site_label_1
_geom_angle_atom_site_label_2
_geom_angle_atom_site_label_3
_geom_angle
_geom_angle_site_symmetry_1
_geom_angle_site_symmetry_3
_geom_angle_publ_flag
C13 S12 C11 91.37(6) . . ?
C19 O2 H2 109.5 . . ?
C24 N27 C28 120.92(11) . . ?
C24 N27 C29 121.20(10) . . ?
C28 N27 C29 117.85(10) . . ?
O1 C1 C11 117.31(11) . . ?
O1 C1 C21 118.53(11) . . ?
C11 C1 C21 124.15(11) . . ?
C1 C11 S12 128.39(9) . . ?
C19 C11 S12 110.85(9) . . ?
C19 C11 C1 120.72(11) . . ?
C14 C13 S12 126.47(11) . . ?
C14 C13 C18 120.89(12) . . ?
C18 C13 S12 112.64(10) . . ?
C13 C14 H14 121.0 . . ?
C15 C14 C13 118.01(13) . . ?
C15 C14 H14 121.0 . . ?
C14 C15 H15 119.2 . . ?
C14 C15 C16 121.59(13) . . ?
C16 C15 H15 119.2 . . ?
C15 C16 H16 119.7 . . ?
C17 C16 C15 120.64(13) . . ?
C17 C16 H16 119.7 . . ?
C16 C17 H17 120.6 . . ?
C16 C17 C18 118.74(13) . . ?
C18 C17 H17 120.6 . . ?
C13 C18 C17 120.13(12) . . ?
C13 C18 C19 110.91(11) . . ?
C17 C18 C19 128.96(12) . . ?
O2 C19 C11 124.12(11) . . ?
O2 C19 C18 121.67(11) . . ?
C11 C19 C18 114.21(11) . . ?
C22 C21 C1 125.36(11) . . ?
C22 C21 C26 117.10(11) . . ?
C26 C21 C1 117.53(10) . . ?
C21 C22 H22 119.3 . . ?
C23 C22 C21 121.39(10) . . ?
C23 C22 H22 119.3 . . ?
C22 C23 H23 119.3 . . ?
C22 C23 C24 121.35(10) . . ?
C24 C23 H23 119.3 . . ?
N27 C24 C23 121.66(11) . . ?
N27 C24 C25 121.28(11) . . ?
C23 C24 C25 117.06(11) . . ?
C24 C25 H25 119.6 . . ?
C26 C25 C24 120.89(11) . . ?
C26 C25 H25 119.6 . . ?
C21 C26 H26 118.9 . . ?
C25 C26 C21 122.19(11) . . ?
C25 C26 H26 118.9 . . ?
N27 C28 H28A 109.5 . . ?
N27 C28 H28B 109.5 . . ?
N27 C28 H28C 109.5 . . ?
H28A C28 H28B 109.5 . . ?
H28A C28 H28C 109.5 . . ?
H28B C28 H28C 109.5 . . ?
N27 C29 H29A 109.5 . . ?
N27 C29 H29B 109.5 . . ?
N27 C29 H29C 109.5 . . ?
H29A C29 H29B 109.5 . . ?
H29A C29 H29C 109.5 . . ?
H29B C29 H29C 109.5 . . ?

loop_
_geom_bond_atom_site_label_1
_geom_bond_atom_site_label_2
_geom_bond_distance
_geom_bond_site_symmetry_2
_geom_bond_publ_flag
S12 C11 1.7556(12) . ?
S12 C13 1.7376(13) . ?
O1 C1 1.2627(15) . ?
O2 H2 0.8400 . ?
O2 C19 1.3324(15) . ?
N27 C24 1.3612(16) . ?
N27 C28 1.4479(17) . ?
N27 C29 1.4535(16) . ?
C1 C11 1.4502(17) . ?
C1 C21 1.4709(16) . ?
C11 C19 1.3850(17) . ?
C13 C14 1.3962(19) . ?
C13 C18 1.4009(18) . ?
C14 H14 0.9500 . ?
C14 C15 1.379(2) . ?
C15 H15 0.9500 . ?
C15 C16 1.401(2) . ?
C16 H16 0.9500 . ?
C16 C17 1.373(2) . ?
C17 H17 0.9500 . ?
C17 C18 1.4058(18) . ?
C18 C19 1.4311(18) . ?
C21 C22 1.4049(16) . ?
C21 C26 1.4048(16) . ?
C22 H22 0.9500 . ?
C22 C23 1.3820(16) . ?
C23 H23 0.9500 . ?
C23 C24 1.4142(17) . ?
C24 C25 1.4155(17) . ?
C25 H25 0.9500 . ?
C25 C26 1.3741(17) . ?
C26 H26 0.9500 . ?
C28 H28A 0.9800 . ?
C28 H28B 0.9800 . ?
C28 H28C 0.9800 . ?
C29 H29A 0.9800 . ?
C29 H29B 0.9800 . ?
C29 H29C 0.9800 . ?

loop_
_geom_torsion_atom_site_label_1
_geom_torsion_atom_site_label_2
_geom_torsion_atom_site_label_3
_geom_torsion_atom_site_label_4
_geom_torsion
_geom_torsion_site_symmetry_1
_geom_torsion_site_symmetry_2
_geom_torsion_site_symmetry_3
_geom_torsion_site_symmetry_4
_geom_torsion_publ_flag
S12 C11 C19 O2 -178.70(10) . . . . ?
S12 C11 C19 C18 1.26(13) . . . . ?
S12 C13 C14 C15 -179.74(10) . . . . ?
S12 C13 C18 C17 179.36(10) . . . . ?
S12 C13 C18 C19 -0.36(13) . . . . ?
O1 C1 C11 S12 175.20(9) . . . . ?
O1 C1 C11 C19 -2.17(17) . . . . ?
O1 C1 C21 C22 160.81(11) . . . . ?
O1 C1 C21 C26 -18.46(15) . . . . ?
N27 C24 C25 C26 -177.52(11) . . . . ?
C1 C11 C19 O2 -0.91(18) . . . . ?
C1 C11 C19 C18 179.06(10) . . . . ?
C1 C21 C22 C23 -178.98(10) . . . . ?
C1 C21 C26 C25 -179.95(10) . . . . ?
C11 S12 C13 C14 -178.53(12) . . . . ?
C11 S12 C13 C18 0.90(9) . . . . ?
C11 C1 C21 C22 -20.02(18) . . . . ?
C11 C1 C21 C26 160.71(11) . . . . ?
C13 S12 C11 C1 -178.80(11) . . . . ?
C13 S12 C11 C19 -1.22(9) . . . . ?
C13 C14 C15 C16 -0.2(2) . . . . ?
C13 C18 C19 O2 179.37(11) . . . . ?
C13 C18 C19 C11 -0.60(15) . . . . ?
C14 C13 C18 C17 -1.18(18) . . . . ?
C14 C13 C18 C19 179.11(11) . . . . ?
C14 C15 C16 C17 -0.2(2) . . . . ?
C15 C16 C17 C18 -0.1(2) . . . . ?
C16 C17 C18 C13 0.75(19) . . . . ?
C16 C17 C18 C19 -179.60(13) . . . . ?
C17 C18 C19 O2 -0.3(2) . . . . ?
C17 C18 C19 C11 179.72(12) . . . . ?
C18 C13 C14 C15 0.88(19) . . . . ?
C21 C1 C11 S12 -3.98(17) . . . . ?
C21 C1 C11 C19 178.65(10) . . . . ?
C21 C22 C23 C24 -0.30(17) . . . . ?
C22 C21 C26 C25 0.73(17) . . . . ?
C22 C23 C24 N27 178.51(10) . . . . ?
C22 C23 C24 C25 -0.64(16) . . . . ?
C23 C24 C25 C26 1.63(16) . . . . ?
C24 C25 C26 C21 -1.72(17) . . . . ?
C26 C21 C22 C23 0.29(16) . . . . ?
C28 N27 C24 C23 -179.19(12) . . . . ?
C28 N27 C24 C25 -0.08(17) . . . . ?
C29 N27 C24 C23 -1.15(17) . . . . ?
C29 N27 C24 C25 177.96(11) . . . . ?

loop_
_exptl_oxdiff_crystal_face_indexfrac_h
_exptl_oxdiff_crystal_face_indexfrac_k
_exptl_oxdiff_crystal_face_indexfrac_l
_exptl_oxdiff_crystal_face_x
_exptl_oxdiff_crystal_face_y
_exptl_oxdiff_crystal_face_z
0.6367 4.3274 -3.0320 -0.1462 -0.6047 0.7829
7.9264 -2.6819 -2.6933 0.2244 0.9398 0.2579
1.2114 -4.4489 2.0918 0.1803 0.7484 -0.6382
-6.9028 -2.2290 5.1746 -0.0304 -0.1349 -0.9904
4.7261 3.9945 -2.2063 0.2052 -0.3807 0.9016
5.6663 -0.2199 -7.3012 -0.3137 0.5737 0.7566
-2.4122 -4.4583 -1.1228 -0.3751 0.6919 -0.6169
-6.1187 -2.5696 5.2748 0.0250 -0.0422 -0.9988
-3.9387 2.1308 6.9135 0.4390 -0.8056 -0.3978
7.0202 2.6923 -4.1829 0.1438 0.0250 0.9893
-1.7736 1.8598 -7.2324 -0.7691 -0.1442 0.6227
-7.2657 0.1040 -5.1038 -0.9827 -0.1828 -0.0309
-4.3495 -2.7237 6.0368 0.2155 0.0418 -0.9756
0.7164 4.5028 1.9332 0.3372 -0.8103 0.4792
7.4475 1.2842 4.4596 0.9656 -0.0241 0.2590
